data_9012723
loop_
_publ_author_name
'Weir, C. E.'
'Piermarini, G. J.'
'Block, S.'

_publ_section_title
;
 On the crystal structures of Cs II and Ga II
 Sample: at P > .002 GPa & room T
 Note: known as gallium-II
;
_journal_name_full 'Journal of Physical Chemistry'
_journal_page_first 2768
_journal_page_last 2770
_journal_paper_doi 10.1063/1.1675251
_journal_volume 54
_journal_year 1971
_chemical_compound_source Synthetic
_chemical_formula_sum Ga
_chemical_name_common Gallium
_chemical_name_mineral Gallium
_space_group_IT_number 139
_symmetry_space_group_name_Hall '-I 4 2'
_symmetry_space_group_name_H-M 'I 4/m m m'
_cell_angle_alpha 90
_cell_angle_beta 90
_cell_angle_gamma 90
_cell_length_a 2.808
_cell_length_b 2.808
_cell_length_c 4.458
_cell_formula_units_Z 2
_cell_volume 35.151
_database_code_amcsd 0013141
_exptl_crystal_density_diffrn 6.588
_cod_database_code 9012723

loop_
_space_group_symop_operation_xyz
x,y,z
1/2+x,1/2+y,1/2+z
-y,-x,z
1/2-y,1/2-x,1/2+z
y,x,-z
1/2+y,1/2+x,1/2-z
y,-x,-z
1/2+y,1/2-x,1/2-z
-y,x,z
1/2-y,1/2+x,1/2+z
x,-y,z
1/2+x,1/2-y,1/2+z
-x,y,-z
1/2-x,1/2+y,1/2-z
x,y,-z
1/2+x,1/2+y,1/2-z
-x,-y,z
1/2-x,1/2-y,1/2+z
y,x,z
1/2+y,1/2+x,1/2+z
-y,-x,-z
1/2-y,1/2-x,1/2-z
-y,x,-z
1/2-y,1/2+x,1/2-z
y,-x,z
1/2+y,1/2-x,1/2+z
-x,y,z
1/2-x,1/2+y,1/2+z
x,-y,-z
1/2+x,1/2-y,1/2-z
-x,-y,-z
1/2-x,1/2-y,1/2-z

loop_
_atom_site_label
_atom_site_fract_x
_atom_site_fract_y
_atom_site_fract_z
Ga 0.00000 0.00000 0.00000

loop_
_cod_related_entry_id
_cod_related_entry_database
_cod_related_entry_code
1 ChemSpider 4514603
2 AMCSD 0013141
